data_4031996
loop_
_publ_author_name
'Majee, Debashis'
'Biswas, Soumen'
'Mobin, Shaikh M.'
'Samanta, Sampak'

_publ_section_title
;
 Access to 4,6-Diarylpicolinates via a Domino Reaction of Cyclic
 Sulfamidate Imines with Morita-Baylis-Hillman Acetates of
 Nitroolefins/Nitrodienes.
;
_journal_issue 10
_journal_name_full 'The Journal of organic chemistry'
_journal_page_first 4378
_journal_page_last 4385
_journal_paper_doi 10.1021/acs.joc.6b00472
_journal_volume 81
_journal_year 2016
_chemical_formula_sum 'C23 H23 N O4'
_chemical_formula_weight 377.42
_chemical_name_systematic
;
 ?
;
_space_group_IT_number 14
_symmetry_cell_setting monoclinic
_symmetry_space_group_name_Hall '-P 2ybc'
_symmetry_space_group_name_H-M 'P 1 21/c 1'
_atom_sites_solution_hydrogens geom
_atom_sites_solution_primary direct
_atom_sites_solution_secondary difmap
_audit_creation_method SHELXL-97
_cell_angle_alpha 90.00
_cell_angle_beta 95.770(7)
_cell_angle_gamma 90.00
_cell_formula_units_Z 4
_cell_length_a 20.1569(13)
_cell_length_b 7.4950(6)
_cell_length_c 13.1446(5)
_cell_measurement_reflns_used 6552
_cell_measurement_temperature 293(2)
_cell_measurement_theta_max 30.3520
_cell_measurement_theta_min 4.0590
_cell_volume 1975.8(2)
_computing_cell_refinement 'CrysAlis RED, Oxford Diffraction Ltd.,'
_computing_data_collection 'CrysAlis CCD, Oxford Diffraction Ltd.,'
_computing_data_reduction 'CrysAlis RED, Oxford Diffraction Ltd.,'
_computing_molecular_graphics Ortep3
_computing_publication_material Shelx97
_computing_structure_refinement 'SHELXL-2014/7 (Sheldrick, 2014)'
_computing_structure_solution 'SHELXS-97 (Sheldrick, 1997)'
_diffrn_ambient_temperature 293(2)
_diffrn_detector_area_resol_mean 15.9948
_diffrn_measured_fraction_theta_full 0.999
_diffrn_measured_fraction_theta_max 0.999
_diffrn_measurement_device_type 'OXFORD DIFFRACTION SUPER NOVA'
_diffrn_measurement_method \w/q-scan
_diffrn_radiation_monochromator graphite
_diffrn_radiation_source 'fine-focus sealed tube'
_diffrn_radiation_type MoK\a
_diffrn_radiation_wavelength 0.71073
_diffrn_reflns_av_R_equivalents 0.0369
_diffrn_reflns_av_sigmaI/netI 0.0253
_diffrn_reflns_limit_h_max 23
_diffrn_reflns_limit_h_min -20
_diffrn_reflns_limit_k_max 8
_diffrn_reflns_limit_k_min -8
_diffrn_reflns_limit_l_max 15
_diffrn_reflns_limit_l_min -15
_diffrn_reflns_number 16437
_diffrn_reflns_theta_full 25.00
_diffrn_reflns_theta_max 25.00
_diffrn_reflns_theta_min 2.90
_exptl_absorpt_coefficient_mu 0.087
_exptl_absorpt_correction_T_max 0.9829
_exptl_absorpt_correction_T_min 0.9579
_exptl_absorpt_correction_type multi-scan
_exptl_absorpt_process_details
;
CrysAlis RED, Oxford Diffraction Ltd.,
Version 1.171.31.7 (release 18-10-2006 CrysAlis171 .NET)
(compiled Oct 18 2006,16:28:17)
Empirical absorption correction using spherical harmonics,
 implemented in SCALE3 ABSPACK scaling algorithm.
;
_exptl_crystal_colour YELLOW
_exptl_crystal_density_diffrn 1.269
_exptl_crystal_density_method 'not measured'
_exptl_crystal_description BLOCK
_exptl_crystal_F_000 800
_exptl_crystal_size_max 0.50
_exptl_crystal_size_mid 0.40
_exptl_crystal_size_min 0.20
_refine_diff_density_max 0.207
_refine_diff_density_min -0.162
_refine_diff_density_rms 0.041
_refine_ls_extinction_method none
_refine_ls_goodness_of_fit_ref 0.773
_refine_ls_hydrogen_treatment riding
_refine_ls_matrix_type full
_refine_ls_number_parameters 257
_refine_ls_number_reflns 3466
_refine_ls_number_restraints 0
_refine_ls_restrained_S_all 0.773
_refine_ls_R_factor_all 0.0674
_refine_ls_R_factor_gt 0.0586
_refine_ls_shift/su_max 0.000
_refine_ls_shift/su_mean 0.000
_refine_ls_structure_factor_coef Fsqd
_refine_ls_weighting_details 'calc w=1/[\s^2^(Fo^2^)+(0.1927P)^2^+2.8874P] where P=(Fo^2^+2Fc^2^)/3'
_refine_ls_weighting_scheme calc
_refine_ls_wR_factor_gt 0.2271
_refine_ls_wR_factor_ref 0.2411
_reflns_number_gt 2896
_reflns_number_total 3466
_reflns_threshold_expression >2sigma(I)
_cod_data_source_file jo6b00472_si_002.cif
_cod_data_source_block ss052
_cod_depositor_comments
;
The following automatic conversions were performed:

'_symmetry_cell_setting' value 'MONOCLINIC' changed to 'monoclinic'
according to
/usr/data/users/saulius/crontab/automatic-downloads/current/ACS/lib/dictionaries/cif_core.dic
dictionary named 'cif_core.dic' version 2.4.2 from 2011-04-26.

Automatic conversion script
Id: cif_fix_values 4268 2015-11-12 08:31:59Z antanas 
;
_cod_original_sg_symbol_H-M P2(1)/c
_cod_database_code 4031996

loop_
_symmetry_equiv_pos_as_xyz
'x, y, z'
'-x, y+1/2, -z+1/2'
'-x, -y, -z'
'x, -y-1/2, z-1/2'

loop_
_atom_site_label
_atom_site_type_symbol
_atom_site_fract_x
_atom_site_fract_y
_atom_site_fract_z
_atom_site_U_iso_or_equiv
_atom_site_adp_type
_atom_site_occupancy
_atom_site_symmetry_multiplicity
_atom_site_calc_flag
_atom_site_refinement_flags
O1 O 0.54962(10) 0.2358(3) 0.93829(14) 0.0531(6) Uani 1 1 d .
O2 O 0.30607(10) 0.4715(3) 0.75647(14) 0.0544(6) Uani 1 1 d .
O3 O 0.34171(11) 0.5553(4) 1.27052(16) 0.0668(7) Uani 1 1 d .
O4 O 0.23168(10) 0.5673(3) 1.27498(14) 0.0516(6) Uani 1 1 d .
N1 N 0.20976(11) 0.4137(3) 1.09108(16) 0.0408(6) Uani 1 1 d .
C1 C -0.0783(2) 0.1862(10) 0.8550(4) 0.127(2) Uani 1 1 d .
H1A H -0.1021 0.2960 0.8413 0.191 Uiso 1 1 calc R
H1B H -0.0982 0.1213 0.9071 0.191 Uiso 1 1 calc R
H1C H -0.0805 0.1159 0.7937 0.191 Uiso 1 1 calc R
C2 C -0.00557(17) 0.2268(7) 0.8915(3) 0.0817(13) Uani 1 1 d .
C3 C 0.0150(2) 0.2593(11) 0.9917(4) 0.144(3) Uani 1 1 d .
H3 H -0.0162 0.2546 1.0392 0.173 Uiso 1 1 calc R
C4 C 0.08094(19) 0.2993(9) 1.0253(3) 0.109(2) Uani 1 1 d .
H4 H 0.0930 0.3203 1.0944 0.131 Uiso 1 1 calc R
C5 C 0.12805(14) 0.3082(4) 0.9579(2) 0.0469(7) Uani 1 1 d .
C6 C 0.10711(16) 0.2734(6) 0.8572(2) 0.0700(11) Uani 1 1 d .
H6 H 0.1380 0.2763 0.8091 0.084 Uiso 1 1 calc R
C7 C 0.04132(17) 0.2343(6) 0.8256(3) 0.0773(12) Uani 1 1 d .
H7 H 0.0290 0.2125 0.7566 0.093 Uiso 1 1 calc R
C8 C 0.19852(13) 0.3533(4) 0.99461(19) 0.0388(6) Uani 1 1 d .
C9 C 0.24973(13) 0.3357(3) 0.93128(19) 0.0388(6) Uani 1 1 d .
H9 H 0.2402 0.2915 0.8653 0.047 Uiso 1 1 calc R
C10 C 0.31460(12) 0.3833(3) 0.96572(18) 0.0360(6) Uani 1 1 d .
C11 C 0.32537(13) 0.4468(3) 1.06615(19) 0.0385(6) Uani 1 1 d .
H11 H 0.3679 0.4805 1.0935 0.046 Uiso 1 1 calc R
C12 C 0.27213(13) 0.4587(3) 1.12394(19) 0.0376(6) Uani 1 1 d .
C13 C 0.28613(14) 0.5302(4) 1.2310(2) 0.0416(6) Uani 1 1 d .
C14 C 0.24262(17) 0.6456(5) 1.3767(2) 0.0582(8) Uani 1 1 d .
H14A H 0.2705 0.7509 1.3750 0.070 Uiso 1 1 calc R
H14B H 0.2651 0.5606 1.4240 0.070 Uiso 1 1 calc R
C15 C 0.1777(2) 0.6940(6) 1.4106(3) 0.0823(12) Uani 1 1 d .
H15A H 0.1554 0.7767 1.3630 0.123 Uiso 1 1 calc R
H15B H 0.1843 0.7482 1.4771 0.123 Uiso 1 1 calc R
H15C H 0.1509 0.5887 1.4140 0.123 Uiso 1 1 calc R
C16 C 0.37167(12) 0.3674(3) 0.90303(18) 0.0358(6) Uani 1 1 d .
C17 C 0.43271(13) 0.3073(3) 0.95041(19) 0.0387(6) Uani 1 1 d .
H17 H 0.4359 0.2735 1.0188 0.046 Uiso 1 1 calc R
C18 C 0.48840(13) 0.2970(4) 0.89758(19) 0.0400(6) Uani 1 1 d .
C19 C 0.48387(14) 0.3509(4) 0.7961(2) 0.0475(7) Uani 1 1 d .
H19 H 0.5215 0.3479 0.7606 0.057 Uiso 1 1 calc R
C20 C 0.42400(14) 0.4089(4) 0.74764(19) 0.0447(7) Uani 1 1 d .
H20 H 0.4215 0.4441 0.6795 0.054 Uiso 1 1 calc R
C21 C 0.36714(13) 0.4153(4) 0.79947(19) 0.0399(6) Uani 1 1 d .
C22 C 0.29988(17) 0.5295(5) 0.6529(2) 0.0569(8) Uani 1 1 d .
H22A H 0.3312 0.6237 0.6449 0.085 Uiso 1 1 calc R
H22B H 0.2554 0.5726 0.6345 0.085 Uiso 1 1 calc R
H22C H 0.3088 0.4315 0.6093 0.085 Uiso 1 1 calc R
C23 C 0.55830(15) 0.1990(4) 1.0450(2) 0.0513(7) Uani 1 1 d .
H23A H 0.5487 0.3045 1.0823 0.077 Uiso 1 1 calc R
H23B H 0.6035 0.1627 1.0642 0.077 Uiso 1 1 calc R
H23C H 0.5285 0.1051 1.0605 0.077 Uiso 1 1 calc R

loop_
_atom_site_aniso_label
_atom_site_aniso_U_11
_atom_site_aniso_U_22
_atom_site_aniso_U_33
_atom_site_aniso_U_23
_atom_site_aniso_U_13
_atom_site_aniso_U_12
O1 0.0447(11) 0.0742(14) 0.0404(11) 0.0029(9) 0.0049(8) 0.0121(10)
O2 0.0482(11) 0.0801(15) 0.0341(10) 0.0099(9) 0.0005(8) 0.0087(10)
O3 0.0558(14) 0.0982(19) 0.0446(12) -0.0216(12) -0.0041(10) 0.0014(12)
O4 0.0541(12) 0.0669(14) 0.0352(10) -0.0134(9) 0.0118(8) -0.0048(10)
N1 0.0435(12) 0.0447(12) 0.0346(11) -0.0001(9) 0.0056(9) -0.0002(9)
C1 0.049(2) 0.228(7) 0.103(4) -0.042(4) 0.000(2) -0.028(3)
C2 0.0455(19) 0.131(4) 0.068(2) -0.023(2) 0.0025(16) -0.016(2)
C3 0.057(2) 0.309(10) 0.071(3) -0.062(4) 0.025(2) -0.060(4)
C4 0.055(2) 0.222(6) 0.053(2) -0.044(3) 0.0172(17) -0.043(3)
C5 0.0432(15) 0.0552(17) 0.0422(15) -0.0051(12) 0.0042(11) -0.0048(12)
C6 0.0480(17) 0.122(3) 0.0398(16) -0.0025(18) 0.0036(13) -0.0091(19)
C7 0.0518(19) 0.131(4) 0.0473(18) -0.008(2) -0.0042(15) -0.010(2)
C8 0.0426(14) 0.0405(14) 0.0333(13) 0.0000(10) 0.0032(10) -0.0020(11)
C9 0.0435(14) 0.0409(14) 0.0322(13) -0.0034(10) 0.0045(10) -0.0009(11)
C10 0.0410(13) 0.0355(13) 0.0318(12) 0.0014(10) 0.0043(10) 0.0001(10)
C11 0.0408(14) 0.0417(14) 0.0330(13) -0.0011(10) 0.0027(10) -0.0031(11)
C12 0.0430(14) 0.0379(13) 0.0317(12) 0.0000(10) 0.0036(10) -0.0009(10)
C13 0.0472(15) 0.0438(15) 0.0339(13) -0.0004(11) 0.0045(11) -0.0018(12)
C14 0.080(2) 0.0617(19) 0.0334(14) -0.0119(13) 0.0081(14) -0.0063(16)
C15 0.091(3) 0.092(3) 0.068(2) -0.031(2) 0.030(2) -0.007(2)
C16 0.0406(13) 0.0357(13) 0.0315(12) -0.0033(10) 0.0056(10) -0.0035(10)
C17 0.0456(14) 0.0408(14) 0.0301(12) 0.0012(10) 0.0053(10) 0.0003(11)
C18 0.0411(14) 0.0437(14) 0.0353(13) -0.0016(11) 0.0050(10) 0.0005(11)
C19 0.0479(15) 0.0607(18) 0.0357(14) -0.0030(12) 0.0134(11) 0.0024(13)
C20 0.0528(16) 0.0523(16) 0.0297(12) 0.0004(11) 0.0079(11) 0.0014(12)
C21 0.0464(15) 0.0416(14) 0.0312(12) -0.0016(10) 0.0024(10) -0.0001(11)
C22 0.070(2) 0.0627(19) 0.0360(15) 0.0059(13) -0.0038(13) 0.0092(16)
C23 0.0514(16) 0.0604(18) 0.0407(15) 0.0028(13) -0.0028(12) 0.0024(14)

loop_
_atom_type_symbol
_atom_type_description
_atom_type_scat_dispersion_real
_atom_type_scat_dispersion_imag
_atom_type_scat_source
C C 0.0033 0.0016 'International Tables Vol C Tables 4.2.6.8 and 6.1.1.4'
H H 0.0000 0.0000 'International Tables Vol C Tables 4.2.6.8 and 6.1.1.4'
N N 0.0061 0.0033 'International Tables Vol C Tables 4.2.6.8 and 6.1.1.4'
O O 0.0106 0.0060 'International Tables Vol C Tables 4.2.6.8 and 6.1.1.4'

loop_
_geom_angle_atom_site_label_1
_geom_angle_atom_site_label_2
_geom_angle_atom_site_label_3
_geom_angle
C18 O1 C23 117.7(2)
C21 O2 C22 118.6(2)
C13 O4 C14 115.5(2)
C12 N1 C8 117.1(2)
C2 C1 H1A 109.5
C2 C1 H1B 109.5
H1A C1 H1B 109.5
C2 C1 H1C 109.5
H1A C1 H1C 109.5
H1B C1 H1C 109.5
C7 C2 C3 116.7(3)
C7 C2 C1 121.4(4)
C3 C2 C1 121.9(4)
C2 C3 C4 122.3(4)
C2 C3 H3 118.9
C4 C3 H3 118.9
C5 C4 C3 120.6(4)
C5 C4 H4 119.7
C3 C4 H4 119.7
C4 C5 C6 116.8(3)
C4 C5 C8 120.2(3)
C6 C5 C8 123.0(3)
C7 C6 C5 121.5(3)
C7 C6 H6 119.2
C5 C6 H6 119.2
C2 C7 C6 122.0(3)
C2 C7 H7 119.0
C6 C7 H7 119.0
N1 C8 C9 122.0(2)
N1 C8 C5 116.5(2)
C9 C8 C5 121.5(2)
C10 C9 C8 120.7(2)
C10 C9 H9 119.7
C8 C9 H9 119.7
C9 C10 C11 116.6(2)
C9 C10 C16 123.8(2)
C11 C10 C16 119.7(2)
C12 C11 C10 119.1(2)
C12 C11 H11 120.5
C10 C11 H11 120.5
N1 C12 C11 124.5(2)
N1 C12 C13 118.4(2)
C11 C12 C13 117.1(2)
O3 C13 O4 123.9(2)
O3 C13 C12 122.6(2)
O4 C13 C12 113.5(2)
O4 C14 C15 108.7(3)
O4 C14 H14A 110.0
C15 C14 H14A 110.0
O4 C14 H14B 110.0
C15 C14 H14B 110.0
H14A C14 H14B 108.3
C14 C15 H15A 109.5
C14 C15 H15B 109.5
H15A C15 H15B 109.5
C14 C15 H15C 109.5
H15A C15 H15C 109.5
H15B C15 H15C 109.5
C17 C16 C21 118.9(2)
C17 C16 C10 118.4(2)
C21 C16 C10 122.7(2)
C18 C17 C16 121.2(2)
C18 C17 H17 119.4
C16 C17 H17 119.4
O1 C18 C17 124.5(2)
O1 C18 C19 116.2(2)
C17 C18 C19 119.3(2)
C20 C19 C18 120.4(2)
C20 C19 H19 119.8
C18 C19 H19 119.8
C19 C20 C21 120.7(2)
C19 C20 H20 119.6
C21 C20 H20 119.6
O2 C21 C20 124.0(2)
O2 C21 C16 116.6(2)
C20 C21 C16 119.3(2)
O2 C22 H22A 109.5
O2 C22 H22B 109.5
H22A C22 H22B 109.5
O2 C22 H22C 109.5
H22A C22 H22C 109.5
H22B C22 H22C 109.5
O1 C23 H23A 109.5
O1 C23 H23B 109.5
H23A C23 H23B 109.5
O1 C23 H23C 109.5
H23A C23 H23C 109.5
H23B C23 H23C 109.5

loop_
_geom_bond_atom_site_label_1
_geom_bond_atom_site_label_2
_geom_bond_distance
O1 C18 1.374(3)
O1 C23 1.423(3)
O2 C21 1.368(3)
O2 C22 1.423(3)
O3 C13 1.201(3)
O4 C13 1.320(3)
O4 C14 1.457(3)
N1 C12 1.331(3)
N1 C8 1.344(3)
C1 C2 1.527(5)
C1 H1A 0.9600
C1 H1B 0.9600
C1 H1C 0.9600
C2 C7 1.346(5)
C2 C3 1.362(6)
C3 C4 1.391(5)
C3 H3 0.9300
C4 C5 1.364(5)
C4 H4 0.9300
C5 C6 1.374(4)
C5 C8 1.492(4)
C6 C7 1.381(5)
C6 H6 0.9300
C7 H7 0.9300
C8 C9 1.396(4)
C9 C10 1.387(4)
C9 H9 0.9300
C10 C11 1.400(3)
C10 C16 1.486(3)
C11 C12 1.379(4)
C11 H11 0.9300
C12 C13 1.506(3)
C14 C15 1.470(5)
C14 H14A 0.9700
C14 H14B 0.9700
C15 H15A 0.9600
C15 H15B 0.9600
C15 H15C 0.9600
C16 C17 1.397(4)
C16 C21 1.402(3)
C17 C18 1.380(4)
C17 H17 0.9300
C18 C19 1.388(4)
C19 C20 1.377(4)
C19 H19 0.9300
C20 C21 1.392(4)
C20 H20 0.9300
C22 H22A 0.9600
C22 H22B 0.9600
C22 H22C 0.9600
C23 H23A 0.9600
C23 H23B 0.9600
C23 H23C 0.9600

loop_
_geom_torsion_atom_site_label_1
_geom_torsion_atom_site_label_2
_geom_torsion_atom_site_label_3
_geom_torsion_atom_site_label_4
_geom_torsion
C7 C2 C3 C4 0.3(11)
C1 C2 C3 C4 -178.9(7)
C2 C3 C4 C5 0.2(11)
C3 C4 C5 C6 -0.9(8)
C3 C4 C5 C8 179.3(5)
C4 C5 C6 C7 1.0(6)
C8 C5 C6 C7 -179.1(4)
C3 C2 C7 C6 -0.2(8)
C1 C2 C7 C6 179.0(5)
C5 C6 C7 C2 -0.5(7)
C12 N1 C8 C9 0.8(4)
C12 N1 C8 C5 -178.4(2)
C4 C5 C8 N1 -11.2(5)
C6 C5 C8 N1 168.9(3)
C4 C5 C8 C9 169.6(4)
C6 C5 C8 C9 -10.2(5)
N1 C8 C9 C10 -1.1(4)
C5 C8 C9 C10 178.1(2)
C8 C9 C10 C11 0.7(4)
C8 C9 C10 C16 179.7(2)
C9 C10 C11 C12 -0.1(4)
C16 C10 C11 C12 -179.2(2)
C8 N1 C12 C11 -0.2(4)
C8 N1 C12 C13 178.9(2)
C10 C11 C12 N1 -0.1(4)
C10 C11 C12 C13 -179.2(2)
C14 O4 C13 O3 1.0(4)
C14 O4 C13 C12 -176.9(2)
N1 C12 C13 O3 171.6(3)
C11 C12 C13 O3 -9.3(4)
N1 C12 C13 O4 -10.5(4)
C11 C12 C13 O4 168.7(2)
C13 O4 C14 C15 174.8(3)
C9 C10 C16 C17 -139.7(3)
C11 C10 C16 C17 39.2(3)
C9 C10 C16 C21 42.2(4)
C11 C10 C16 C21 -138.8(3)
C21 C16 C17 C18 1.0(4)
C10 C16 C17 C18 -177.1(2)
C23 O1 C18 C17 -7.3(4)
C23 O1 C18 C19 172.8(3)
C16 C17 C18 O1 -178.5(2)
C16 C17 C18 C19 1.3(4)
O1 C18 C19 C20 177.9(3)
C17 C18 C19 C20 -2.0(4)
C18 C19 C20 C21 0.3(4)
C22 O2 C21 C20 -0.8(4)
C22 O2 C21 C16 177.1(2)
C19 C20 C21 O2 179.9(3)
C19 C20 C21 C16 2.0(4)
C17 C16 C21 O2 179.4(2)
C10 C16 C21 O2 -2.6(4)
C17 C16 C21 C20 -2.6(4)
C10 C16 C21 C20 175.4(2)
